data_7244766
loop_
_publ_author_name
'Wu, Zhi-li'
'Li, Jia-yu'
'Huang, Peng-li'
'Sun, Ze-shi'
'Li, Hui-liang'
'Zhang, Wei-dong'

_publ_section_title
;
 New ent-kaurane diterpenoid acids from Nouelia insignis Franch and their
 anti-inflammatory activity
;
_journal_issue 18
_journal_name_full 'RSC Advances'
_journal_page_first 11155
_journal_page_last 11163
_journal_paper_doi 10.1039/D2RA01684B
_journal_volume 12
_journal_year 2022
_chemical_absolute_configuration ad
_chemical_formula_sum 'C20 H32 O5'
_chemical_formula_weight 352.45
_space_group_crystal_system monoclinic
_space_group_IT_number 4
_space_group_name_Hall 'P 2yb'
_space_group_name_H-M_alt 'P 1 21 1'
_atom_sites_solution_hydrogens mixed
_audit_creation_method SHELXL-2013
_audit_update_record
;
2021-12-07 deposited with the CCDC.	2022-04-05 downloaded from the CCDC.
;
_cell_angle_alpha 90
_cell_angle_beta 92.2360(10)
_cell_angle_gamma 90
_cell_formula_units_Z 4
_cell_length_a 8.4122(2)
_cell_length_b 19.7326(6)
_cell_length_c 11.0321(3)
_cell_measurement_reflns_used 9012
_cell_measurement_temperature 293(2)
_cell_measurement_theta_max 140.331
_cell_measurement_theta_min 9.189
_cell_volume 1829.87(9)
_computing_cell_refinement 'Bruker SAINT'
_computing_data_collection 'Bruker APEX2'
_computing_data_reduction 'Bruker SAINT'
_computing_molecular_graphics 'Bruker SHELXTL'
_computing_publication_material 'Bruker SHELXTL'
_computing_structure_refinement 'SHELXL-2013 (Sheldrick, 2013)'
_computing_structure_solution 'SHELXS-97 (Sheldrick 2008)'
_diffrn_ambient_temperature 293(2)
_diffrn_measured_fraction_theta_full 0.977
_diffrn_measured_fraction_theta_max 0.981
_diffrn_measurement_device_type 'Bruker APEX-II CCD'
_diffrn_measurement_method '\f and \w scans'
_diffrn_radiation_type CuK\a
_diffrn_radiation_wavelength 1.54178
_diffrn_reflns_av_R_equivalents 0.0438
_diffrn_reflns_av_unetI/netI 0.0423
_diffrn_reflns_Laue_measured_fraction_full 0.977
_diffrn_reflns_Laue_measured_fraction_max 0.981
_diffrn_reflns_limit_h_max 10
_diffrn_reflns_limit_h_min -10
_diffrn_reflns_limit_k_max 23
_diffrn_reflns_limit_k_min -23
_diffrn_reflns_limit_l_max 13
_diffrn_reflns_limit_l_min -12
_diffrn_reflns_number 21478
_diffrn_reflns_point_group_measured_fraction_full 0.968
_diffrn_reflns_point_group_measured_fraction_max 0.972
_diffrn_reflns_theta_full 67.679
_diffrn_reflns_theta_max 67.495
_diffrn_reflns_theta_min 4.594
_exptl_absorpt_coefficient_mu 0.730
_exptl_absorpt_correction_T_max 0.7533
_exptl_absorpt_correction_T_min 0.5780
_exptl_absorpt_correction_type multi-scan
_exptl_absorpt_process_details sadabs
_exptl_crystal_colour colorless
_exptl_crystal_density_diffrn 1.279
_exptl_crystal_description prismatic
_exptl_crystal_F_000 768
_exptl_crystal_size_max 0.200
_exptl_crystal_size_mid 0.140
_exptl_crystal_size_min 0.100
_refine_diff_density_max 0.151
_refine_diff_density_min -0.138
_refine_diff_density_rms 0.026
_refine_ls_abs_structure_details
; 
 Flack x determined using 2929 quotients [(I+)-(I-)]/[(I+)+(I-)] 
 (Parsons and Flack (2004), Acta Cryst. A60, s61). 
;
_refine_ls_abs_structure_Flack -0.02(5)
_refine_ls_extinction_method none
_refine_ls_goodness_of_fit_ref 1.052
_refine_ls_hydrogen_treatment mixed
_refine_ls_matrix_type full
_refine_ls_number_parameters 489
_refine_ls_number_reflns 6401
_refine_ls_number_restraints 43
_refine_ls_restrained_S_all 1.056
_refine_ls_R_factor_all 0.0327
_refine_ls_R_factor_gt 0.0322
_refine_ls_shift/su_max 0.000
_refine_ls_shift/su_mean 0.000
_refine_ls_structure_factor_coef Fsqd
_refine_ls_weighting_details 'w=1/[\s^2^(Fo^2^)+(0.0403P)^2^+0.2120P] where P=(Fo^2^+2Fc^2^)/3'
_refine_ls_weighting_scheme calc
_refine_ls_wR_factor_gt 0.0841
_refine_ls_wR_factor_ref 0.0846
_reflns_Friedel_coverage 0.920
_reflns_Friedel_fraction_full 0.958
_reflns_Friedel_fraction_max 0.962
_reflns_number_gt 6271
_reflns_number_total 6401
_reflns_threshold_expression 'I > 2\s(I)'
_cod_data_source_file d2ra01684b2.cif
_cod_data_source_block cu_d8v21973_0m
_cod_original_sg_symbol_H-M 'P 21'
_cod_database_code 7244766
_shelx_space_group_comment
; 
The symmetry employed for this shelxl refinement is uniquely defined 
by the following loop, which should always be used as a source of 
symmetry information in preference to the above space-group names. 
They are only intended as comments. 
;
_shelx_estimated_absorpt_t_min 0.868
_shelx_estimated_absorpt_t_max 0.931
_shelxl_version_number 2013-4

loop_
_space_group_symop_operation_xyz
'x, y, z'
'-x, y+1/2, -z'

loop_
_atom_site_label
_atom_site_type_symbol
_atom_site_fract_x
_atom_site_fract_y
_atom_site_fract_z
_atom_site_U_iso_or_equiv
_atom_site_adp_type
_atom_site_occupancy
_atom_site_site_symmetry_order
_atom_site_calc_flag
_atom_site_refinement_flags_posn
_atom_site_refinement_flags_adp
_atom_site_refinement_flags_occupancy
_atom_site_disorder_assembly
_atom_site_disorder_group
O1 O 0.5237(2) 0.59653(9) 0.56774(15) 0.0459(4) Uani 1 1 d . . . . .
H1 H 0.4543 0.6153 0.5257 0.069 Uiso 1 1 calc R U . . .
O2 O 0.6266(2) 0.71774(9) 0.79257(16) 0.0416(4) Uani 1 1 d D . . . .
O4 O 0.3223(3) 0.26711(10) 0.97817(18) 0.0545(5) Uani 1 1 d . . . . .
H4 H 0.3393 0.2582 1.0501 0.082 Uiso 1 1 calc R U . . .
O5 O 0.2773(3) 0.36939(10) 1.05344(17) 0.0529(5) Uani 1 1 d . . . . .
C1 C 0.5384(3) 0.36591(12) 0.6976(2) 0.0388(5) Uani 1 1 d . . . . .
H1A H 0.5005 0.3796 0.6172 0.047 Uiso 1 1 calc R U . . .
H1B H 0.6530 0.3611 0.6961 0.047 Uiso 1 1 calc R U . . .
C2 C 0.4665(3) 0.29730(12) 0.7265(2) 0.0429(5) Uani 1 1 d . . . . .
H2A H 0.4876 0.2659 0.6613 0.051 Uiso 1 1 calc R U . . .
H2B H 0.5174 0.2797 0.8003 0.051 Uiso 1 1 calc R U . . .
C3 C 0.2884(3) 0.30121(12) 0.7422(2) 0.0405(5) Uani 1 1 d . . . . .
H3A H 0.2503 0.2570 0.7665 0.049 Uiso 1 1 calc R U . . .
H3B H 0.2363 0.3124 0.6648 0.049 Uiso 1 1 calc R U . . .
C4 C 0.2415(3) 0.35391(12) 0.8368(2) 0.0353(5) Uani 1 1 d . . . . .
C5 C 0.3153(2) 0.42348(11) 0.8003(2) 0.0316(4) Uani 1 1 d . . . . .
H5 H 0.2738 0.4308 0.7171 0.038 Uiso 1 1 calc R U . . .
C6 C 0.2607(3) 0.48615(12) 0.8688(2) 0.0387(5) Uani 1 1 d . . . . .
H6A H 0.1471 0.4838 0.8802 0.046 Uiso 1 1 calc R U . . .
H6B H 0.3147 0.4883 0.9480 0.046 Uiso 1 1 calc R U . . .
C7 C 0.2996(3) 0.54910(12) 0.7954(2) 0.0378(5) Uani 1 1 d . . . . .
H7A H 0.2598 0.5889 0.8361 0.045 Uiso 1 1 calc R U . . .
H7B H 0.2455 0.5462 0.7162 0.045 Uiso 1 1 calc R U . . .
C8 C 0.4779(2) 0.55726(11) 0.77891(19) 0.0293(4) Uani 1 1 d . . . . .
C9 C 0.5491(2) 0.49092(11) 0.72886(18) 0.0294(4) Uani 1 1 d . . . . .
H9 H 0.5046 0.4880 0.6456 0.035 Uiso 1 1 calc R U . . .
C10 C 0.4991(2) 0.42264(11) 0.78833(19) 0.0305(4) Uani 1 1 d . . . . .
C11 C 0.7302(2) 0.49991(12) 0.7134(2) 0.0348(5) Uani 1 1 d . . . . .
H11A H 0.7792 0.4554 0.7162 0.042 Uiso 1 1 calc R U . . .
H11B H 0.7457 0.5185 0.6333 0.042 Uiso 1 1 calc R U . . .
C12 C 0.8186(3) 0.54528(13) 0.8067(2) 0.0407(5) Uani 1 1 d . . . . .
H12A H 0.8459 0.5185 0.8782 0.049 Uiso 1 1 calc R U . . .
H12B H 0.9172 0.5604 0.7728 0.049 Uiso 1 1 calc R U . . .
C13 C 0.7241(3) 0.60741(12) 0.8451(2) 0.0362(5) Uani 1 1 d . . . . .
H13 H 0.7846 0.6338 0.9063 0.043 Uiso 1 1 calc R U . . .
C14 C 0.5677(3) 0.58261(12) 0.8947(2) 0.0341(5) Uani 1 1 d . . . . .
H14A H 0.5106 0.6192 0.9326 0.041 Uiso 1 1 calc R U . . .
H14B H 0.5851 0.5462 0.9529 0.041 Uiso 1 1 calc R U . . .
C15 C 0.5113(3) 0.61715(11) 0.69079(19) 0.0322(4) Uani 1 1 d . . . . .
H15 H 0.4235 0.6496 0.6948 0.039 Uiso 1 1 calc R U . . .
C16 C 0.6659(3) 0.65253(12) 0.7399(2) 0.0349(5) Uani 1 1 d D . . . .
O3 O 0.9236(3) 0.69581(12) 0.6840(3) 0.0502(6) Uani 0.75 1 d D U P A 1
H3 H 0.9073 0.7303 0.7231 0.075 Uiso 0.75 1 calc R U P A 1
C17 C 0.7718(16) 0.6694(11) 0.6333(14) 0.041(2) Uani 0.5 1 d D U P A 1
H17A H 0.7900 0.6289 0.5857 0.050 Uiso 0.5 1 calc R U P A 1
H17B H 0.7204 0.7030 0.5809 0.050 Uiso 0.5 1 calc R U P A 1
O3' O 0.7695(9) 0.7115(4) 0.5654(7) 0.0502(16) Uani 0.25 1 d D U P A 2
H3' H 0.8464 0.7143 0.5223 0.075 Uiso 0.25 1 calc R U P A 2
C17' C 0.7982(18) 0.6634(10) 0.6521(14) 0.043(2) Uani 0.5 1 d D U P A 2
H17C H 0.8941 0.6758 0.6984 0.051 Uiso 0.5 1 calc R U P A 2
H17D H 0.8187 0.6207 0.6121 0.051 Uiso 0.5 1 calc R U P A 2
C18 C 0.5901(3) 0.40851(13) 0.9096(2) 0.0391(5) Uani 1 1 d . . . . .
H18A H 0.7012 0.4177 0.9011 0.059 Uiso 1 1 calc R U . . .
H18B H 0.5765 0.3619 0.9317 0.059 Uiso 1 1 calc R U . . .
H18C H 0.5494 0.4371 0.9716 0.059 Uiso 1 1 calc R U . . .
C19 C 0.0577(3) 0.35897(14) 0.8342(3) 0.0485(6) Uani 1 1 d . . . . .
H19A H 0.0131 0.3146 0.8440 0.073 Uiso 1 1 calc R U . . .
H19B H 0.0204 0.3777 0.7580 0.073 Uiso 1 1 calc R U . . .
H19C H 0.0257 0.3877 0.8991 0.073 Uiso 1 1 calc R U . . .
C20 C 0.2855(3) 0.33209(12) 0.9663(2) 0.0388(5) Uani 1 1 d . . . . .
O6 O 0.0234(2) 0.33214(10) 0.19219(16) 0.0473(4) Uani 1 1 d . . . . .
H6 H 0.1018 0.3463 0.1582 0.071 Uiso 1 1 calc R U . . .
O7 O -0.0745(2) 0.28554(9) 0.47952(17) 0.0458(4) Uani 1 1 d D . . . .
O8 O -0.3819(2) 0.27629(10) 0.36854(19) 0.0493(4) Uani 1 1 d . . . . .
O9 O 0.2968(2) 0.66711(9) 0.44657(16) 0.0492(4) Uani 1 1 d . . . . .
O10 O 0.1679(2) 0.73244(8) 0.31452(15) 0.0402(4) Uani 1 1 d . . . . .
H10 H 0.1480 0.7530 0.3767 0.060 Uiso 1 1 calc R U . . .
C21 C -0.0298(3) 0.58169(13) 0.1226(2) 0.0408(5) Uani 1 1 d . . . . .
H21A H 0.0064 0.5519 0.0594 0.049 Uiso 1 1 calc R U . . .
H21B H -0.1451 0.5827 0.1165 0.049 Uiso 1 1 calc R U . . .
C22 C 0.0329(3) 0.65300(13) 0.0997(2) 0.0440(6) Uani 1 1 d . . . . .
H22A H 0.0016 0.6668 0.0178 0.053 Uiso 1 1 calc R U . . .
H22B H -0.0145 0.6844 0.1555 0.053 Uiso 1 1 calc R U . . .
C23 C 0.2130(3) 0.65632(13) 0.1159(2) 0.0395(5) Uani 1 1 d . . . . .
H23A H 0.2462 0.7031 0.1078 0.047 Uiso 1 1 calc R U . . .
H23B H 0.2595 0.6307 0.0512 0.047 Uiso 1 1 calc R U . . .
C24 C 0.2793(2) 0.62897(11) 0.23824(19) 0.0314(4) Uani 1 1 d . . . . .
C25 C 0.2074(2) 0.55656(11) 0.25829(19) 0.0289(4) Uani 1 1 d . . . . .
H25 H 0.2431 0.5302 0.1891 0.035 Uiso 1 1 calc R U . . .
C26 C 0.2751(2) 0.51809(11) 0.3688(2) 0.0328(4) Uani 1 1 d . . . . .
H26A H 0.3893 0.5248 0.3765 0.039 Uiso 1 1 calc R U . . .
H26B H 0.2282 0.5351 0.4418 0.039 Uiso 1 1 calc R U . . .
C27 C 0.2382(2) 0.44309(11) 0.3540(2) 0.0335(5) Uani 1 1 d . . . . .
H27A H 0.2836 0.4186 0.4234 0.040 Uiso 1 1 calc R U . . .
H27B H 0.2879 0.4263 0.2821 0.040 Uiso 1 1 calc R U . . .
C28 C 0.0599(2) 0.42911(11) 0.34314(19) 0.0299(4) Uani 1 1 d . . . . .
C29 C -0.0216(2) 0.47445(11) 0.24438(19) 0.0306(4) Uani 1 1 d . . . . .
H29 H 0.0192 0.4578 0.1679 0.037 Uiso 1 1 calc R U . . .
C30 C 0.0227(2) 0.55178(11) 0.24716(19) 0.0304(4) Uani 1 1 d . . . . .
C31 C -0.2029(3) 0.45935(13) 0.2346(2) 0.0400(5) Uani 1 1 d . . . . .
H31A H -0.2564 0.4989 0.2005 0.048 Uiso 1 1 calc R U . . .
H31B H -0.2203 0.4224 0.1777 0.048 Uiso 1 1 calc R U . . .
C32 C -0.2823(3) 0.44075(13) 0.3534(3) 0.0432(6) Uani 1 1 d . . . . .
H32A H -0.3088 0.4821 0.3956 0.052 Uiso 1 1 calc R U . . .
H32B H -0.3809 0.4169 0.3339 0.052 Uiso 1 1 calc R U . . .
C33 C -0.1785(3) 0.39652(12) 0.4385(2) 0.0372(5) Uani 1 1 d . . . . .
H33 H -0.2328 0.3870 0.5136 0.045 Uiso 1 1 calc R U . . .
C34 C -0.0221(3) 0.43374(12) 0.4654(2) 0.0352(5) Uani 1 1 d . . . . .
H34A H 0.0405 0.4115 0.5296 0.042 Uiso 1 1 calc R U . . .
H34B H -0.0404 0.4805 0.4881 0.042 Uiso 1 1 calc R U . . .
C35 C 0.0320(3) 0.35222(11) 0.3157(2) 0.0342(5) Uani 1 1 d . . . . .
H35 H 0.1209 0.3274 0.3548 0.041 Uiso 1 1 calc R U . . .
C36 C -0.1214(3) 0.33063(11) 0.3805(2) 0.0354(5) Uani 1 1 d . . . . .
C37 C -0.2448(3) 0.29274(14) 0.3009(2) 0.0451(6) Uani 1 1 d . . . . .
H37A H -0.2767 0.3207 0.2318 0.054 Uiso 1 1 calc R U . . .
H37B H -0.1981 0.2514 0.2706 0.054 Uiso 1 1 calc R U . . .
C38 C -0.0595(3) 0.59134(12) 0.3478(2) 0.0381(5) Uani 1 1 d . . . . .
H38A H -0.1688 0.5776 0.3502 0.057 Uiso 1 1 calc R U . . .
H38B H -0.0543 0.6390 0.3312 0.057 Uiso 1 1 calc R U . . .
H38C H -0.0066 0.5820 0.4247 0.057 Uiso 1 1 calc R U . . .
C39 C 0.4623(3) 0.62230(12) 0.2306(2) 0.0397(5) Uani 1 1 d . . . . .
H39A H 0.5092 0.6167 0.3107 0.060 Uiso 1 1 calc R U . . .
H39B H 0.5041 0.6624 0.1944 0.060 Uiso 1 1 calc R U . . .
H39C H 0.4868 0.5836 0.1820 0.060 Uiso 1 1 calc R U . . .
C40 C 0.2483(2) 0.67717(11) 0.34272(19) 0.0314(4) Uani 1 1 d . . . . .
H2 H 0.562(4) 0.7367(17) 0.741(3) 0.054(9) Uiso 1 1 d D . . . .
H7 H -0.033(6) 0.253(2) 0.445(5) 0.117(19) Uiso 1 1 d D . . . .
H8 H -0.344(5) 0.251(3) 0.433(4) 0.084(13) Uiso 1 1 d . . . . .

loop_
_atom_site_aniso_label
_atom_site_aniso_U_11
_atom_site_aniso_U_22
_atom_site_aniso_U_33
_atom_site_aniso_U_23
_atom_site_aniso_U_13
_atom_site_aniso_U_12
O1 0.0664(11) 0.0400(9) 0.0303(8) -0.0024(7) -0.0102(7) 0.0104(8)
O2 0.0484(9) 0.0315(8) 0.0447(9) -0.0075(7) -0.0029(7) 0.0015(7)
O4 0.0770(13) 0.0417(10) 0.0449(10) 0.0094(8) 0.0030(9) 0.0038(9)
O5 0.0674(12) 0.0495(11) 0.0430(10) -0.0020(8) 0.0180(8) -0.0105(9)
C1 0.0433(12) 0.0301(11) 0.0438(13) 0.0008(10) 0.0135(9) 0.0050(9)
C2 0.0514(13) 0.0291(11) 0.0491(14) -0.0010(10) 0.0140(10) 0.0053(10)
C3 0.0482(13) 0.0308(11) 0.0426(13) -0.0028(10) 0.0034(9) -0.0045(10)
C4 0.0325(10) 0.0332(12) 0.0403(12) -0.0001(9) 0.0044(8) -0.0016(9)
C5 0.0288(10) 0.0307(10) 0.0352(11) 0.0009(9) 0.0020(7) 0.0019(8)
C6 0.0293(10) 0.0340(12) 0.0537(13) -0.0029(10) 0.0110(9) 0.0013(9)
C7 0.0293(10) 0.0299(11) 0.0543(14) -0.0053(10) 0.0017(9) 0.0052(8)
C8 0.0275(9) 0.0279(10) 0.0323(11) -0.0009(8) -0.0003(7) 0.0028(8)
C9 0.0292(9) 0.0290(10) 0.0301(10) 0.0008(9) 0.0008(7) 0.0040(8)
C10 0.0290(10) 0.0299(10) 0.0328(11) 0.0007(9) 0.0043(8) 0.0048(8)
C11 0.0320(10) 0.0320(11) 0.0410(12) 0.0009(9) 0.0075(8) 0.0046(8)
C12 0.0287(10) 0.0400(12) 0.0529(14) 0.0037(11) -0.0034(9) 0.0009(9)
C13 0.0339(10) 0.0382(12) 0.0360(11) -0.0030(10) -0.0059(8) -0.0032(9)
C14 0.0387(11) 0.0352(11) 0.0285(11) -0.0010(8) 0.0010(8) 0.0010(8)
C15 0.0377(11) 0.0279(10) 0.0307(10) -0.0019(8) -0.0046(8) 0.0054(8)
C16 0.0382(11) 0.0298(11) 0.0368(11) -0.0042(9) 0.0029(8) -0.0006(9)
O3 0.0452(12) 0.0361(12) 0.0701(16) -0.0051(11) 0.0134(11) -0.0124(10)
C17 0.044(4) 0.033(4) 0.048(4) 0.000(3) 0.009(3) 0.001(3)
O3' 0.058(4) 0.047(4) 0.047(3) 0.011(3) 0.007(3) -0.004(3)
C17' 0.051(5) 0.031(3) 0.048(4) 0.009(3) 0.009(3) 0.000(4)
C18 0.0341(11) 0.0394(12) 0.0438(13) 0.0107(10) 0.0007(9) 0.0029(9)
C19 0.0331(12) 0.0431(14) 0.0696(17) 0.0005(12) 0.0040(11) -0.0044(10)
C20 0.0360(11) 0.0385(13) 0.0424(13) 0.0005(11) 0.0099(9) -0.0058(9)
O6 0.0572(10) 0.0431(10) 0.0430(9) -0.0127(8) 0.0200(7) -0.0123(8)
O7 0.0544(10) 0.0363(9) 0.0476(10) 0.0079(8) 0.0147(8) -0.0011(7)
O8 0.0417(9) 0.0446(10) 0.0621(12) 0.0008(9) 0.0080(8) -0.0131(8)
O9 0.0677(11) 0.0398(9) 0.0388(9) -0.0083(7) -0.0133(8) 0.0173(8)
O10 0.0495(9) 0.0311(8) 0.0397(8) -0.0029(7) -0.0013(7) 0.0092(7)
C21 0.0430(12) 0.0389(12) 0.0395(12) 0.0034(10) -0.0123(9) -0.0050(10)
C22 0.0500(14) 0.0393(13) 0.0414(13) 0.0072(10) -0.0138(10) -0.0022(10)
C23 0.0494(13) 0.0351(12) 0.0340(12) 0.0030(9) 0.0020(9) -0.0047(10)
C24 0.0322(10) 0.0290(11) 0.0329(10) -0.0027(9) 0.0012(8) -0.0009(8)
C25 0.0289(9) 0.0275(10) 0.0301(10) -0.0037(8) 0.0013(7) -0.0003(8)
C26 0.0291(9) 0.0319(11) 0.0371(11) 0.0009(9) -0.0023(8) -0.0005(8)
C27 0.0308(10) 0.0302(11) 0.0395(12) 0.0022(9) 0.0000(8) 0.0015(8)
C28 0.0296(10) 0.0291(10) 0.0314(11) -0.0010(8) 0.0037(8) -0.0019(8)
C29 0.0284(10) 0.0299(11) 0.0334(11) -0.0018(9) -0.0006(7) -0.0024(8)
C30 0.0295(10) 0.0291(10) 0.0322(11) -0.0008(8) -0.0027(7) 0.0004(8)
C31 0.0340(11) 0.0365(12) 0.0489(14) 0.0031(10) -0.0075(9) -0.0047(9)
C32 0.0301(10) 0.0379(13) 0.0620(16) -0.0048(11) 0.0078(9) -0.0020(9)
C33 0.0362(11) 0.0368(12) 0.0394(12) -0.0027(10) 0.0129(9) -0.0039(9)
C34 0.0394(11) 0.0325(11) 0.0339(11) -0.0022(9) 0.0054(8) -0.0013(9)
C35 0.0352(10) 0.0314(11) 0.0365(11) -0.0033(9) 0.0088(8) -0.0014(9)
C36 0.0368(11) 0.0305(11) 0.0393(12) -0.0006(9) 0.0087(9) -0.0037(9)
C37 0.0450(13) 0.0388(13) 0.0523(15) -0.0071(11) 0.0096(10) -0.0101(10)
C38 0.0334(10) 0.0320(11) 0.0490(13) -0.0023(10) 0.0026(9) 0.0035(9)
C39 0.0336(11) 0.0339(11) 0.0522(14) -0.0037(10) 0.0101(9) -0.0034(9)
C40 0.0297(9) 0.0288(10) 0.0355(11) 0.0001(9) -0.0022(8) 0.0004(8)

loop_
_atom_type_symbol
_atom_type_description
_atom_type_scat_dispersion_real
_atom_type_scat_dispersion_imag
_atom_type_scat_source
C C 0.0181 0.0091 'International Tables Vol C Tables 4.2.6.8 and 6.1.1.4'
H H 0.0000 0.0000 'International Tables Vol C Tables 4.2.6.8 and 6.1.1.4'
O O 0.0492 0.0322 'International Tables Vol C Tables 4.2.6.8 and 6.1.1.4'

loop_
_geom_angle_atom_site_label_1
_geom_angle_atom_site_label_2
_geom_angle_atom_site_label_3
_geom_angle
_geom_angle_site_symmetry_1
_geom_angle_site_symmetry_3
_geom_angle_publ_flag
C15 O1 H1 109.5 . . ?
C16 O2 H2 106(2) . . ?
C20 O4 H4 109.5 . . ?
C2 C1 C10 114.37(19) . . ?
C2 C1 H1A 108.7 . . ?
C10 C1 H1A 108.7 . . ?
C2 C1 H1B 108.7 . . ?
C10 C1 H1B 108.7 . . ?
H1A C1 H1B 107.6 . . ?
C3 C2 C1 112.4(2) . . ?
C3 C2 H2A 109.1 . . ?
C1 C2 H2A 109.1 . . ?
C3 C2 H2B 109.1 . . ?
C1 C2 H2B 109.1 . . ?
H2A C2 H2B 107.9 . . ?
C2 C3 C4 113.16(19) . . ?
C2 C3 H3A 108.9 . . ?
C4 C3 H3A 108.9 . . ?
C2 C3 H3B 108.9 . . ?
C4 C3 H3B 108.9 . . ?
H3A C3 H3B 107.8 . . ?
C20 C4 C3 112.7(2) . . ?
C20 C4 C19 103.95(19) . . ?
C3 C4 C19 108.3(2) . . ?
C20 C4 C5 113.90(18) . . ?
C3 C4 C5 107.69(18) . . ?
C19 C4 C5 110.13(19) . . ?
C6 C5 C10 111.65(18) . . ?
C6 C5 C4 116.87(18) . . ?
C10 C5 C4 114.66(17) . . ?
C6 C5 H5 103.9 . . ?
C10 C5 H5 103.9 . . ?
C4 C5 H5 103.9 . . ?
C7 C6 C5 108.74(19) . . ?
C7 C6 H6A 109.9 . . ?
C5 C6 H6A 109.9 . . ?
C7 C6 H6B 109.9 . . ?
C5 C6 H6B 109.9 . . ?
H6A C6 H6B 108.3 . . ?
C6 C7 C8 112.38(18) . . ?
C6 C7 H7A 109.1 . . ?
C8 C7 H7A 109.1 . . ?
C6 C7 H7B 109.1 . . ?
C8 C7 H7B 109.1 . . ?
H7A C7 H7B 107.9 . . ?
C7 C8 C14 112.79(18) . . ?
C7 C8 C9 110.38(17) . . ?
C14 C8 C9 112.70(16) . . ?
C7 C8 C15 110.79(17) . . ?
C14 C8 C15 100.14(17) . . ?
C9 C8 C15 109.62(17) . . ?
C8 C9 C11 109.72(17) . . ?
C8 C9 C10 117.67(16) . . ?
C11 C9 C10 115.26(16) . . ?
C8 C9 H9 104.1 . . ?
C11 C9 H9 104.1 . . ?
C10 C9 H9 104.1 . . ?
C18 C10 C1 108.62(19) . . ?
C18 C10 C5 112.95(17) . . ?
C1 C10 C5 107.51(18) . . ?
C18 C10 C9 112.80(18) . . ?
C1 C10 C9 106.54(17) . . ?
C5 C10 C9 108.10(16) . . ?
C12 C11 C9 116.46(18) . . ?
C12 C11 H11A 108.2 . . ?
C9 C11 H11A 108.2 . . ?
C12 C11 H11B 108.2 . . ?
C9 C11 H11B 108.2 . . ?
H11A C11 H11B 107.3 . . ?
C13 C12 C11 114.19(18) . . ?
C13 C12 H12A 108.7 . . ?
C11 C12 H12A 108.7 . . ?
C13 C12 H12B 108.7 . . ?
C11 C12 H12B 108.7 . . ?
H12A C12 H12B 107.6 . . ?
C14 C13 C16 101.77(17) . . ?
C14 C13 C12 107.89(19) . . ?
C16 C13 C12 114.30(19) . . ?
C14 C13 H13 110.8 . . ?
C16 C13 H13 110.8 . . ?
C12 C13 H13 110.8 . . ?
C13 C14 C8 102.01(17) . . ?
C13 C14 H14A 111.4 . . ?
C8 C14 H14A 111.4 . . ?
C13 C14 H14B 111.4 . . ?
C8 C14 H14B 111.4 . . ?
H14A C14 H14B 109.2 . . ?
O1 C15 C16 111.67(19) . . ?
O1 C15 C8 113.47(18) . . ?
C16 C15 C8 106.91(16) . . ?
O1 C15 H15 108.2 . . ?
C16 C15 H15 108.2 . . ?
C8 C15 H15 108.2 . . ?
O2 C16 C17' 108.2(8) . . ?
O2 C16 C13 106.45(18) . . ?
C17' C16 C13 110.2(6) . . ?
O2 C16 C17 105.1(8) . . ?
C13 C16 C17 121.9(6) . . ?
O2 C16 C15 109.68(17) . . ?
C17' C16 C15 117.7(7) . . ?
C13 C16 C15 104.00(18) . . ?
C17 C16 C15 109.4(6) . . ?
C17 O3 H3 109.5 . . ?
O3 C17 C16 107.8(9) . . ?
O3 C17 H17A 110.1 . . ?
C16 C17 H17A 110.1 . . ?
O3 C17 H17B 110.1 . . ?
C16 C17 H17B 110.1 . . ?
H17A C17 H17B 108.5 . . ?
C17' O3' H3' 109.5 . . ?
O3' C17' C16 115.6(12) . . ?
O3' C17' H17C 108.4 . . ?
C16 C17' H17C 108.4 . . ?
O3' C17' H17D 108.4 . . ?
C16 C17' H17D 108.4 . . ?
H17C C17' H17D 107.4 . . ?
C10 C18 H18A 109.5 . . ?
C10 C18 H18B 109.5 . . ?
H18A C18 H18B 109.5 . . ?
C10 C18 H18C 109.5 . . ?
H18A C18 H18C 109.5 . . ?
H18B C18 H18C 109.5 . . ?
C4 C19 H19A 109.5 . . ?
C4 C19 H19B 109.5 . . ?
H19A C19 H19B 109.5 . . ?
C4 C19 H19C 109.5 . . ?
H19A C19 H19C 109.5 . . ?
H19B C19 H19C 109.5 . . ?
O5 C20 O4 121.9(2) . . ?
O5 C20 C4 123.5(2) . . ?
O4 C20 C4 114.4(2) . . ?
C35 O6 H6 109.5 . . ?
C36 O7 H7 104(4) . . ?
C37 O8 H8 105(3) . . ?
C40 O10 H10 109.5 . . ?
C22 C21 C30 114.26(19) . . ?
C22 C21 H21A 108.7 . . ?
C30 C21 H21A 108.7 . . ?
C22 C21 H21B 108.7 . . ?
C30 C21 H21B 108.7 . . ?
H21A C21 H21B 107.6 . . ?
C23 C22 C21 111.7(2) . . ?
C23 C22 H22A 109.3 . . ?
C21 C22 H22A 109.3 . . ?
C23 C22 H22B 109.3 . . ?
C21 C22 H22B 109.3 . . ?
H22A C22 H22B 108.0 . . ?
C22 C23 C24 114.47(19) . . ?
C22 C23 H23A 108.6 . . ?
C24 C23 H23A 108.6 . . ?
C22 C23 H23B 108.6 . . ?
C24 C23 H23B 108.6 . . ?
H23A C23 H23B 107.6 . . ?
C40 C24 C23 112.18(18) . . ?
C40 C24 C39 107.06(17) . . ?
C23 C24 C39 108.02(19) . . ?
C40 C24 C25 112.51(17) . . ?
C23 C24 C25 108.31(17) . . ?
C39 C24 C25 108.62(17) . . ?
C26 C25 C30 111.89(17) . . ?
C26 C25 C24 115.51(16) . . ?
C30 C25 C24 115.66(17) . . ?
C26 C25 H25 104.0 . . ?
C30 C25 H25 104.0 . . ?
C24 C25 H25 104.0 . . ?
C27 C26 C25 109.27(18) . . ?
C27 C26 H26A 109.8 . . ?
C25 C26 H26A 109.8 . . ?
C27 C26 H26B 109.8 . . ?
C25 C26 H26B 109.8 . . ?
H26A C26 H26B 108.3 . . ?
C26 C27 C28 112.37(18) . . ?
C26 C27 H27A 109.1 . . ?
C28 C27 H27A 109.1 . . ?
C26 C27 H27B 109.1 . . ?
C28 C27 H27B 109.1 . . ?
H27A C27 H27B 107.9 . . ?
C27 C28 C34 113.10(18) . . ?
C27 C28 C29 110.95(17) . . ?
C34 C28 C29 112.38(17) . . ?
C27 C28 C35 109.31(17) . . ?
C34 C28 C35 99.11(17) . . ?
C29 C28 C35 111.43(17) . . ?
C28 C29 C31 110.14(17) . . ?
C28 C29 C30 116.70(16) . . ?
C31 C29 C30 114.78(17) . . ?
C28 C29 H29 104.6 . . ?
C31 C29 H29 104.6 . . ?
C30 C29 H29 104.6 . . ?
C38 C30 C21 109.05(19) . . ?
C38 C30 C25 112.75(17) . . ?
C21 C30 C25 107.28(17) . . ?
C38 C30 C29 113.13(18) . . ?
C21 C30 C29 107.13(17) . . ?
C25 C30 C29 107.20(16) . . ?
C32 C31 C29 116.37(19) . . ?
C32 C31 H31A 108.2 . . ?
C29 C31 H31A 108.2 . . ?
C32 C31 H31B 108.2 . . ?
C29 C31 H31B 108.2 . . ?
H31A C31 H31B 107.3 . . ?
C33 C32 C31 113.71(19) . . ?
C33 C32 H32A 108.8 . . ?
C31 C32 H32A 108.8 . . ?
C33 C32 H32B 108.8 . . ?
C31 C32 H32B 108.8 . . ?
H32A C32 H32B 107.7 . . ?
C34 C33 C32 108.19(19) . . ?
C34 C33 C36 101.96(18) . . ?
C32 C33 C36 114.1(2) . . ?
C34 C33 H33 110.8 . . ?
C32 C33 H33 110.8 . . ?
C36 C33 H33 110.8 . . ?
C33 C34 C28 102.29(17) . . ?
C33 C34 H34A 111.3 . . ?
C28 C34 H34A 111.3 . . ?
C33 C34 H34B 111.3 . . ?
C28 C34 H34B 111.3 . . ?
H34A C34 H34B 109.2 . . ?
O6 C35 C36 110.65(18) . . ?
O6 C35 C28 117.32(19) . . ?
C36 C35 C28 107.29(17) . . ?
O6 C35 H35 107.0 . . ?
C36 C35 H35 107.0 . . ?
C28 C35 H35 107.0 . . ?
O7 C36 C37 106.92(19) . . ?
O7 C36 C33 106.60(18) . . ?
C37 C36 C33 115.9(2) . . ?
O7 C36 C35 107.88(18) . . ?
C37 C36 C35 115.23(19) . . ?
C33 C36 C35 103.76(17) . . ?
O8 C37 C36 110.7(2) . . ?
O8 C37 H37A 109.5 . . ?
C36 C37 H37A 109.5 . . ?
O8 C37 H37B 109.5 . . ?
C36 C37 H37B 109.5 . . ?
H37A C37 H37B 108.1 . . ?
C30 C38 H38A 109.5 . . ?
C30 C38 H38B 109.5 . . ?
H38A C38 H38B 109.5 . . ?
C30 C38 H38C 109.5 . . ?
H38A C38 H38C 109.5 . . ?
H38B C38 H38C 109.5 . . ?
C24 C39 H39A 109.5 . . ?
C24 C39 H39B 109.5 . . ?
H39A C39 H39B 109.5 . . ?
C24 C39 H39C 109.5 . . ?
H39A C39 H39C 109.5 . . ?
H39B C39 H39C 109.5 . . ?
O9 C40 O10 120.6(2) . . ?
O9 C40 C24 123.3(2) . . ?
O10 C40 C24 116.13(18) . . ?

loop_
_geom_bond_atom_site_label_1
_geom_bond_atom_site_label_2
_geom_bond_distance
_geom_bond_site_symmetry_2
_geom_bond_publ_flag
O1 C15 1.425(3) . ?
O1 H1 0.8200 . ?
O2 C16 1.455(3) . ?
O2 H2 0.86(2) . ?
O4 C20 1.324(3) . ?
O4 H4 0.8200 . ?
O5 C20 1.214(3) . ?
C1 C2 1.521(3) . ?
C1 C10 1.546(3) . ?
C1 H1A 0.9700 . ?
C1 H1B 0.9700 . ?
C2 C3 1.517(3) . ?
C2 H2A 0.9700 . ?
C2 H2B 0.9700 . ?
C3 C4 1.536(3) . ?
C3 H3A 0.9700 . ?
C3 H3B 0.9700 . ?
C4 C20 1.524(3) . ?
C4 C19 1.549(3) . ?
C4 C5 1.566(3) . ?
C5 C6 1.529(3) . ?
C5 C10 1.557(3) . ?
C5 H5 0.9800 . ?
C6 C7 1.525(3) . ?
C6 H6A 0.9700 . ?
C6 H6B 0.9700 . ?
C7 C8 1.527(3) . ?
C7 H7A 0.9700 . ?
C7 H7B 0.9700 . ?
C8 C14 1.542(3) . ?
C8 C9 1.550(3) . ?
C8 C15 1.563(3) . ?
C9 C11 1.550(3) . ?
C9 C10 1.563(3) . ?
C9 H9 0.9800 . ?
C10 C18 1.541(3) . ?
C11 C12 1.535(3) . ?
C11 H11A 0.9700 . ?
C11 H11B 0.9700 . ?
C12 C13 1.530(3) . ?
C12 H12A 0.9700 . ?
C12 H12B 0.9700 . ?
C13 C14 1.525(3) . ?
C13 C16 1.528(3) . ?
C13 H13 0.9800 . ?
C14 H14A 0.9700 . ?
C14 H14B 0.9700 . ?
C15 C16 1.554(3) . ?
C15 H15 0.9800 . ?
C16 C17' 1.519(15) . ?
C16 C17 1.540(15) . ?
O3 C17 1.470(15) . ?
O3 H3 0.8200 . ?
C17 H17A 0.9700 . ?
C17 H17B 0.9700 . ?
O3' C17' 1.362(15) . ?
O3' H3' 0.8200 . ?
C17' H17C 0.9700 . ?
C17' H17D 0.9700 . ?
C18 H18A 0.9600 . ?
C18 H18B 0.9600 . ?
C18 H18C 0.9600 . ?
C19 H19A 0.9600 . ?
C19 H19B 0.9600 . ?
C19 H19C 0.9600 . ?
O6 C35 1.418(3) . ?
O6 H6 0.8200 . ?
O7 C36 1.452(3) . ?
O7 H7 0.83(3) . ?
O8 C37 1.435(3) . ?
O8 H8 0.92(5) . ?
O9 C40 1.217(3) . ?
O10 C40 1.314(3) . ?
O10 H10 0.8200 . ?
C21 C22 1.527(3) . ?
C21 C30 1.544(3) . ?
C21 H21A 0.9700 . ?
C21 H21B 0.9700 . ?
C22 C23 1.520(3) . ?
C22 H22A 0.9700 . ?
C22 H22B 0.9700 . ?
C23 C24 1.538(3) . ?
C23 H23A 0.9700 . ?
C23 H23B 0.9700 . ?
C24 C40 1.525(3) . ?
C24 C39 1.550(3) . ?
C24 C25 1.571(3) . ?
C25 C26 1.528(3) . ?
C25 C30 1.556(3) . ?
C25 H25 0.9800 . ?
C26 C27 1.520(3) . ?
C26 H26A 0.9700 . ?
C26 H26B 0.9700 . ?
C27 C28 1.525(3) . ?
C27 H27A 0.9700 . ?
C27 H27B 0.9700 . ?
C28 C34 1.541(3) . ?
C28 C29 1.549(3) . ?
C28 C35 1.563(3) . ?
C29 C31 1.554(3) . ?
C29 C30 1.571(3) . ?
C29 H29 0.9800 . ?
C30 C38 1.543(3) . ?
C31 C32 1.539(4) . ?
C31 H31A 0.9700 . ?
C31 H31B 0.9700 . ?
C32 C33 1.530(4) . ?
C32 H32A 0.9700 . ?
C32 H32B 0.9700 . ?
C33 C34 1.526(3) . ?
C33 C36 1.535(3) . ?
C33 H33 0.9800 . ?
C34 H34A 0.9700 . ?
C34 H34B 0.9700 . ?
C35 C36 1.558(3) . ?
C35 H35 0.9800 . ?
C36 C37 1.529(3) . ?
C37 H37A 0.9700 . ?
C37 H37B 0.9700 . ?
C38 H38A 0.9600 . ?
C38 H38B 0.9600 . ?
C38 H38C 0.9600 . ?
C39 H39A 0.9600 . ?
C39 H39B 0.9600 . ?
C39 H39C 0.9600 . ?

loop_
_geom_torsion_atom_site_label_1
_geom_torsion_atom_site_label_2
_geom_torsion_atom_site_label_3
_geom_torsion_atom_site_label_4
_geom_torsion
_geom_torsion_site_symmetry_1
_geom_torsion_site_symmetry_2
_geom_torsion_site_symmetry_3
_geom_torsion_site_symmetry_4
_geom_torsion_publ_flag
C10 C1 C2 C3 53.1(3) . . . . ?
C1 C2 C3 C4 -54.3(3) . . . . ?
C2 C3 C4 C20 -71.9(3) . . . . ?
C2 C3 C4 C19 173.7(2) . . . . ?
C2 C3 C4 C5 54.6(3) . . . . ?
C20 C4 C5 C6 -64.5(3) . . . . ?
C3 C4 C5 C6 169.72(19) . . . . ?
C19 C4 C5 C6 51.8(3) . . . . ?
C20 C4 C5 C10 69.0(2) . . . . ?
C3 C4 C5 C10 -56.8(2) . . . . ?
C19 C4 C5 C10 -174.7(2) . . . . ?
C10 C5 C6 C7 63.8(2) . . . . ?
C4 C5 C6 C7 -161.43(18) . . . . ?
C5 C6 C7 C8 -62.0(2) . . . . ?
C6 C7 C8 C14 -75.4(2) . . . . ?
C6 C7 C8 C9 51.7(2) . . . . ?
C6 C7 C8 C15 173.30(19) . . . . ?
C7 C8 C9 C11 -179.69(18) . . . . ?
C14 C8 C9 C11 -52.6(2) . . . . ?
C15 C8 C9 C11 58.0(2) . . . . ?
C7 C8 C9 C10 -45.3(2) . . . . ?
C14 C8 C9 C10 81.8(2) . . . . ?
C15 C8 C9 C10 -167.59(17) . . . . ?
C2 C1 C10 C18 70.6(3) . . . . ?
C2 C1 C10 C5 -51.9(3) . . . . ?
C2 C1 C10 C9 -167.57(19) . . . . ?
C6 C5 C10 C18 71.0(2) . . . . ?
C4 C5 C10 C18 -64.8(2) . . . . ?
C6 C5 C10 C1 -169.15(19) . . . . ?
C4 C5 C10 C1 55.0(2) . . . . ?
C6 C5 C10 C9 -54.5(2) . . . . ?
C4 C5 C10 C9 169.67(18) . . . . ?
C8 C9 C10 C18 -79.4(2) . . . . ?
C11 C9 C10 C18 52.6(2) . . . . ?
C8 C9 C10 C1 161.55(18) . . . . ?
C11 C9 C10 C1 -66.5(2) . . . . ?
C8 C9 C10 C5 46.3(2) . . . . ?
C11 C9 C10 C5 178.22(17) . . . . ?
C8 C9 C11 C12 34.0(2) . . . . ?
C10 C9 C11 C12 -101.6(2) . . . . ?
C9 C11 C12 C13 -37.8(3) . . . . ?
C11 C12 C13 C14 56.9(3) . . . . ?
C11 C12 C13 C16 -55.5(3) . . . . ?
C16 C13 C14 C8 50.1(2) . . . . ?
C12 C13 C14 C8 -70.5(2) . . . . ?
C7 C8 C14 C13 -162.78(18) . . . . ?
C9 C8 C14 C13 71.4(2) . . . . ?
C15 C8 C14 C13 -45.0(2) . . . . ?
C7 C8 C15 O1 -93.4(2) . . . . ?
C14 C8 C15 O1 147.37(18) . . . . ?
C9 C8 C15 O1 28.7(2) . . . . ?
C7 C8 C15 C16 143.07(18) . . . . ?
C14 C8 C15 C16 23.8(2) . . . . ?
C9 C8 C15 C16 -94.88(19) . . . . ?
C14 C13 C16 O2 82.1(2) . . . . ?
C12 C13 C16 O2 -161.94(18) . . . . ?
C14 C13 C16 C17' -160.8(9) . . . . ?
C12 C13 C16 C17' -44.8(9) . . . . ?
C14 C13 C16 C17 -157.6(9) . . . . ?
C12 C13 C16 C17 -41.6(9) . . . . ?
C14 C13 C16 C15 -33.8(2) . . . . ?
C12 C13 C16 C15 82.2(2) . . . . ?
O1 C15 C16 O2 127.66(19) . . . . ?
C8 C15 C16 O2 -107.67(19) . . . . ?
O1 C15 C16 C17' 3.4(8) . . . . ?
C8 C15 C16 C17' 128.1(8) . . . . ?
O1 C15 C16 C13 -118.81(19) . . . . ?
C8 C15 C16 C13 5.9(2) . . . . ?
O1 C15 C16 C17 12.8(8) . . . . ?
C8 C15 C16 C17 137.5(8) . . . . ?
O2 C16 C17 O3 68.4(11) . . . . ?
C17' C16 C17 O3 -38(7) . . . . ?
C13 C16 C17 O3 -52.5(15) . . . . ?
C15 C16 C17 O3 -173.9(8) . . . . ?
O2 C16 C17' O3' -53.7(15) . . . . ?
C13 C16 C17' O3' -169.7(11) . . . . ?
C17 C16 C17' O3' 23(6) . . . . ?
C15 C16 C17' O3' 71.3(16) . . . . ?
C3 C4 C20 O5 170.5(2) . . . . ?
C19 C4 C20 O5 -72.4(3) . . . . ?
C5 C4 C20 O5 47.4(3) . . . . ?
C3 C4 C20 O4 -14.4(3) . . . . ?
C19 C4 C20 O4 102.7(2) . . . . ?
C5 C4 C20 O4 -137.5(2) . . . . ?
C30 C21 C22 C23 54.7(3) . . . . ?
C21 C22 C23 C24 -53.3(3) . . . . ?
C22 C23 C24 C40 -73.5(3) . . . . ?
C22 C23 C24 C39 168.8(2) . . . . ?
C22 C23 C24 C25 51.3(3) . . . . ?
C40 C24 C25 C26 -62.2(2) . . . . ?
C23 C24 C25 C26 173.23(18) . . . . ?
C39 C24 C25 C26 56.1(2) . . . . ?
C40 C24 C25 C30 71.2(2) . . . . ?
C23 C24 C25 C30 -53.3(2) . . . . ?
C39 C24 C25 C30 -170.43(18) . . . . ?
C30 C25 C26 C27 63.6(2) . . . . ?
C24 C25 C26 C27 -161.27(17) . . . . ?
C25 C26 C27 C28 -60.2(2) . . . . ?
C26 C27 C28 C34 -76.1(2) . . . . ?
C26 C27 C28 C29 51.3(2) . . . . ?
C26 C27 C28 C35 174.55(19) . . . . ?
C27 C28 C29 C31 179.91(19) . . . . ?
C34 C28 C29 C31 -52.4(2) . . . . ?
C35 C28 C29 C31 57.9(2) . . . . ?
C27 C28 C29 C30 -46.9(2) . . . . ?
C34 C28 C29 C30 80.8(2) . . . . ?
C35 C28 C29 C30 -168.98(17) . . . . ?
C22 C21 C30 C38 68.6(3) . . . . ?
C22 C21 C30 C25 -53.8(3) . . . . ?
C22 C21 C30 C29 -168.6(2) . . . . ?
C26 C25 C30 C38 69.2(2) . . . . ?
C24 C25 C30 C38 -65.8(2) . . . . ?
C26 C25 C30 C21 -170.72(18) . . . . ?
C24 C25 C30 C21 54.2(2) . . . . ?
C26 C25 C30 C29 -55.9(2) . . . . ?
C24 C25 C30 C29 169.01(17) . . . . ?
C28 C29 C30 C38 -76.5(2) . . . . ?
C31 C29 C30 C38 54.6(2) . . . . ?
C28 C29 C30 C21 163.33(18) . . . . ?
C31 C29 C30 C21 -65.6(2) . . . . ?
C28 C29 C30 C25 48.4(2) . . . . ?
C31 C29 C30 C25 179.49(18) . . . . ?
C28 C29 C31 C32 34.3(3) . . . . ?
C30 C29 C31 C32 -99.9(2) . . . . ?
C29 C31 C32 C33 -37.9(3) . . . . ?
C31 C32 C33 C34 57.0(3) . . . . ?
C31 C32 C33 C36 -55.7(3) . . . . ?
C32 C33 C34 C28 -70.8(2) . . . . ?
C36 C33 C34 C28 49.8(2) . . . . ?
C27 C28 C34 C33 -162.42(18) . . . . ?
C29 C28 C34 C33 71.0(2) . . . . ?
C35 C28 C34 C33 -46.8(2) . . . . ?
C27 C28 C35 O6 -89.1(2) . . . . ?
C34 C28 C35 O6 152.38(19) . . . . ?
C29 C28 C35 O6 33.9(3) . . . . ?
C27 C28 C35 C36 145.67(18) . . . . ?
C34 C28 C35 C36 27.2(2) . . . . ?
C29 C28 C35 C36 -91.3(2) . . . . ?
C34 C33 C36 O7 82.8(2) . . . . ?
C32 C33 C36 O7 -160.86(18) . . . . ?
C34 C33 C36 C37 -158.4(2) . . . . ?
C32 C33 C36 C37 -42.0(3) . . . . ?
C34 C33 C36 C35 -31.0(2) . . . . ?
C32 C33 C36 C35 85.4(2) . . . . ?
O6 C35 C36 O7 120.0(2) . . . . ?
C28 C35 C36 O7 -110.8(2) . . . . ?
O6 C35 C36 C37 0.7(3) . . . . ?
C28 C35 C36 C37 129.8(2) . . . . ?
O6 C35 C36 C33 -127.1(2) . . . . ?
C28 C35 C36 C33 2.0(2) . . . . ?
O7 C36 C37 O8 61.1(3) . . . . ?
C33 C36 C37 O8 -57.6(3) . . . . ?
C35 C36 C37 O8 -179.0(2) . . . . ?
C23 C24 C40 O9 -176.6(2) . . . . ?
C39 C24 C40 O9 -58.2(3) . . . . ?
C25 C24 C40 O9 61.0(3) . . . . ?
C23 C24 C40 O10 1.8(3) . . . . ?
C39 C24 C40 O10 120.2(2) . . . . ?
C25 C24 C40 O10 -120.6(2) . . . . ?
